data_2019493
loop_
_publ_author_name
'Karaman, Merve'
'\.Iri\,sli, Sevil'
'B\"uy\"ukg\"ung\"or, Orhan'

_publ_section_title
;
 3-[(Diphenylphosphinothioyl)oxy]-<i>N</i>-methylpropan-1-aminium
 diphenylphosphanylthioate
;
_journal_coeditor_code QS3034
_journal_issue 3
_journal_name_full 'Acta Crystallographica Section C'
_journal_page_first 320
_journal_page_last 322
_journal_paper_doi 10.1107/S2053229614002757
_journal_volume 70
_journal_year 2014
_chemical_formula_iupac 'C16 H21 N O P S +, C12 H10 O P S -'
_chemical_formula_moiety 'C16 H21 N O P S +, C12 H10 O P S -'
_chemical_formula_sum 'C28 H31 N O2 P2 S2'
_chemical_formula_weight 539.60
_chemical_name_systematic
;
3-[(Diphenylphosphinothioyl)oxy]-<i>N</i>-methylpropan-1-aminium
diphenylphosphanylthioate
;
_space_group_IT_number 2
_symmetry_cell_setting triclinic
_symmetry_space_group_name_Hall '-P 1'
_symmetry_space_group_name_H-M 'P -1'
_atom_sites_solution_hydrogens geom
_audit_creation_method SHELXL-97
_cell_angle_alpha 86.201(3)
_cell_angle_beta 72.482(3)
_cell_angle_gamma 74.886(3)
_cell_formula_units_Z 2
_cell_length_a 8.6999(4)
_cell_length_b 13.1458(6)
_cell_length_c 13.6405(5)
_cell_measurement_reflns_used 26612
_cell_measurement_temperature 296
_cell_measurement_theta_max 27.97
_cell_measurement_theta_min 2.54
_cell_volume 1436.09(11)
_computing_cell_refinement 'X-AREA (Stoe & Cie, 2002)'
_computing_data_collection 'X-AREA (Stoe & Cie, 2002)'
_computing_data_reduction 'X-RED32 (Stoe & Cie, 2002)'
_computing_molecular_graphics 'ORTEP-3 for Windows (Farrugia, 2012)'
_computing_publication_material 'WinGX (Farrugia, 2012) and PLATON (Spek, 2009)'
_computing_structure_refinement 'SHELXL97 (Sheldrick, 2008)'
_computing_structure_solution 'SHELXS97 (Sheldrick, 2008)'
_diffrn_ambient_temperature 296
_diffrn_measured_fraction_theta_full 0.999
_diffrn_measured_fraction_theta_max 0.999
_diffrn_measurement_device_type 'STOE IPDS 2'
_diffrn_measurement_method 'rotation method'
_diffrn_radiation_monochromator graphite
_diffrn_radiation_source 'fine-focus sealed tube'
_diffrn_radiation_type MoK\a
_diffrn_radiation_wavelength 0.71073
_diffrn_reflns_av_R_equivalents 0.0476
_diffrn_reflns_av_sigmaI/netI 0.0277
_diffrn_reflns_limit_h_max 10
_diffrn_reflns_limit_h_min -10
_diffrn_reflns_limit_k_max 16
_diffrn_reflns_limit_k_min -16
_diffrn_reflns_limit_l_max 17
_diffrn_reflns_limit_l_min -17
_diffrn_reflns_number 26612
_diffrn_reflns_theta_full 26.50
_diffrn_reflns_theta_max 26.50
_diffrn_reflns_theta_min 2.54
_exptl_absorpt_coefficient_mu 0.322
_exptl_absorpt_correction_T_max 0.8895
_exptl_absorpt_correction_T_min 0.8124
_exptl_absorpt_correction_type integration
_exptl_absorpt_process_details '(X-RED32; Stoe & Cie, 2002)'
_exptl_crystal_colour 'light yellow'
_exptl_crystal_density_diffrn 1.248
_exptl_crystal_density_method 'not measured'
_exptl_crystal_description prism
_exptl_crystal_F_000 568
_exptl_crystal_size_max 0.62
_exptl_crystal_size_mid 0.52
_exptl_crystal_size_min 0.43
_refine_diff_density_max 0.264
_refine_diff_density_min -0.202
_refine_ls_extinction_method none
_refine_ls_goodness_of_fit_ref 1.042
_refine_ls_hydrogen_treatment constr
_refine_ls_matrix_type full
_refine_ls_number_parameters 316
_refine_ls_number_reflns 5944
_refine_ls_number_restraints 0
_refine_ls_restrained_S_all 1.042
_refine_ls_R_factor_all 0.0475
_refine_ls_R_factor_gt 0.0390
_refine_ls_shift/su_max 0.001
_refine_ls_shift/su_mean 0.000
_refine_ls_structure_factor_coef Fsqd
_refine_ls_weighting_details 'w=1/[\s^2^(Fo^2^)+(0.0553P)^2^+0.2299P] where P=(Fo^2^+2Fc^2^)/3'
_refine_ls_weighting_scheme calc
_refine_ls_wR_factor_gt 0.1023
_refine_ls_wR_factor_ref 0.1074
_reflns_number_gt 5051
_reflns_number_total 5944
_reflns_threshold_expression I>2sigma(I)
_cod_data_source_file qs3034sup1.cf
_cod_data_source_block I
_cod_database_code 2019493
_cod_database_fobs_code 2019493

loop_
_symmetry_equiv_pos_as_xyz
'x, y, z'
'-x, -y, -z'

loop_
_atom_site_type_symbol
_atom_site_label
_atom_site_fract_x
_atom_site_fract_y
_atom_site_fract_z
_atom_site_U_iso_or_equiv
_atom_site_adp_type
_atom_site_calc_flag
_atom_site_occupancy
C C1 0.6055(2) 0.19208(14) 0.90041(13) 0.0543(4) Uani d 1
C C2 0.6165(3) 0.10835(19) 0.96607(19) 0.0799(6) Uani d 1
H H2 0.5235 0.1028 1.0199 0.096 Uiso calc 1
C C3 0.7660(4) 0.0319(2) 0.9524(3) 0.1087(9) Uani d 1
H H3 0.7721 -0.0247 0.9970 0.130 Uiso calc 1
C C4 0.9012(4) 0.0389(3) 0.8756(3) 0.1117(11) Uani d 1
H H4 1.0013 -0.0117 0.8683 0.134 Uiso calc 1
C C5 0.8928(3) 0.1199(3) 0.8082(3) 0.1080(9) Uani d 1
H H5 0.9866 0.1235 0.7542 0.130 Uiso calc 1
C C6 0.7455(3) 0.1970(2) 0.81964(18) 0.0810(6) Uani d 1
H H6 0.7405 0.2521 0.7733 0.097 Uiso calc 1
C C7 0.3644(2) 0.30809(16) 0.80174(13) 0.0596(4) Uani d 1
C C8 0.3683(3) 0.3962(2) 0.74201(18) 0.0883(7) Uani d 1
H H8 0.4025 0.4510 0.7616 0.106 Uiso calc 1
C C9 0.3214(4) 0.4039(4) 0.6523(2) 0.1312(15) Uani d 1
H H9 0.3243 0.4640 0.6124 0.157 Uiso calc 1
C C10 0.2723(4) 0.3255(5) 0.6232(2) 0.151(2) Uani d 1
H H10 0.2396 0.3315 0.5637 0.181 Uiso calc 1
C C11 0.2700(4) 0.2369(4) 0.6805(3) 0.1328(15) Uani d 1
H H11 0.2386 0.1818 0.6589 0.159 Uiso calc 1
C C12 0.3142(3) 0.2278(2) 0.77086(19) 0.0915(7) Uani d 1
H H12 0.3098 0.1676 0.8105 0.110 Uiso calc 1
C C13 0.9202(2) 0.83033(14) 0.58955(13) 0.0555(4) Uani d 1
C C14 0.9102(3) 0.87892(17) 0.49778(17) 0.0726(5) Uani d 1
H H14 0.9813 0.8474 0.4359 0.087 Uiso calc 1
C C15 0.7958(4) 0.9736(2) 0.4973(2) 0.0942(7) Uani d 1
H H15 0.7889 1.0056 0.4354 0.113 Uiso calc 1
C C16 0.6919(3) 1.0207(2) 0.5888(2) 0.0946(7) Uani d 1
H H16 0.6149 1.0848 0.5885 0.114 Uiso calc 1
C C17 0.7008(3) 0.9741(2) 0.6804(2) 0.0866(7) Uani d 1
H H17 0.6307 1.0068 0.7420 0.104 Uiso calc 1
C C18 0.8131(2) 0.87914(18) 0.68161(16) 0.0699(5) Uani d 1
H H18 0.8178 0.8472 0.7439 0.084 Uiso calc 1
C C19 1.2090(2) 0.73882(13) 0.65667(13) 0.0526(4) Uani d 1
C C20 1.1615(2) 0.75061(17) 0.76300(14) 0.0668(5) Uani d 1
H H20 1.0623 0.7363 0.8029 0.080 Uiso calc 1
C C21 1.2614(3) 0.78362(18) 0.80945(17) 0.0738(5) Uani d 1
H H21 1.2291 0.7915 0.8806 0.089 Uiso calc 1
C C22 1.4074(3) 0.8047(2) 0.75140(19) 0.0790(6) Uani d 1
H H22 1.4742 0.8268 0.7831 0.095 Uiso calc 1
C C23 1.4560(3) 0.7934(2) 0.6462(2) 0.0837(6) Uani d 1
H H23 1.5548 0.8086 0.6068 0.100 Uiso calc 1
C C24 1.3581(2) 0.75960(17) 0.59883(16) 0.0671(5) Uani d 1
H H24 1.3924 0.7507 0.5278 0.081 Uiso calc 1
C C25 0.8658(3) 0.58874(18) 0.65139(14) 0.0702(5) Uani d 1
H H25A 0.9283 0.5267 0.6087 0.084 Uiso calc 1
H H25B 0.7985 0.6366 0.6141 0.084 Uiso calc 1
C C26 0.7562(2) 0.55808(16) 0.75089(14) 0.0613(4) Uani d 1
H H26A 0.6767 0.5260 0.7364 0.074 Uiso calc 1
H H26B 0.6941 0.6209 0.7925 0.074 Uiso calc 1
C C27 0.8554(2) 0.48216(15) 0.81037(14) 0.0607(4) Uani d 1
H H27A 0.9069 0.4160 0.7724 0.073 Uiso calc 1
H H27B 0.9434 0.5107 0.8181 0.073 Uiso calc 1
C C28 0.8414(3) 0.3920(2) 0.9757(2) 0.0889(7) Uani d 1
H H28A 0.7658 0.3823 1.0412 0.133 Uiso calc 1
H H28B 0.9247 0.4224 0.9857 0.133 Uiso calc 1
H H28C 0.8942 0.3250 0.9411 0.133 Uiso calc 1
N N1 0.74885(16) 0.46270(11) 0.91284(10) 0.0518(3) Uani d 1
H H1A 0.6938 0.5295 0.9491 0.062 Uiso calc 1
H H1B 0.6633 0.4322 0.9045 0.062 Uiso calc 1
O O1 0.47105(16) 0.39949(10) 0.92942(11) 0.0684(3) Uani d 1
O O2 0.97829(16) 0.63961(10) 0.67623(9) 0.0606(3) Uani d 1
P P1 0.41972(5) 0.30015(3) 0.92019(3) 0.05055(12) Uani d 1
P P2 1.07451(5) 0.70846(4) 0.59135(3) 0.05304(12) Uani d 1
S S1 0.23717(6) 0.27242(5) 1.03546(4) 0.07647(17) Uani d 1
S S2 1.18746(8) 0.64414(5) 0.45718(4) 0.07759(17) Uani d 1

loop_
_atom_site_aniso_label
_atom_site_aniso_U_11
_atom_site_aniso_U_22
_atom_site_aniso_U_33
_atom_site_aniso_U_12
_atom_site_aniso_U_13
_atom_site_aniso_U_23
C1 0.0572(9) 0.0562(9) 0.0545(9) -0.0183(7) -0.0183(7) -0.0083(7)
C2 0.0853(14) 0.0787(14) 0.0820(14) -0.0202(11) -0.0363(12) 0.0092(11)
C3 0.127(2) 0.0795(17) 0.129(2) -0.0037(16) -0.072(2) 0.0113(16)
C4 0.0848(18) 0.109(2) 0.136(3) 0.0171(16) -0.0527(19) -0.038(2)
C5 0.0664(14) 0.126(2) 0.107(2) 0.0030(15) -0.0069(14) -0.0305(19)
C6 0.0657(12) 0.0861(15) 0.0764(13) -0.0109(11) -0.0046(10) -0.0078(11)
C7 0.0446(8) 0.0802(12) 0.0500(9) -0.0122(8) -0.0098(7) -0.0062(8)
C8 0.0715(13) 0.1087(18) 0.0695(13) -0.0081(12) -0.0150(10) 0.0191(12)
C9 0.0824(18) 0.199(4) 0.0717(17) 0.017(2) -0.0162(14) 0.037(2)
C10 0.0704(17) 0.298(7) 0.0568(16) 0.014(3) -0.0230(13) -0.025(3)
C11 0.093(2) 0.230(5) 0.089(2) -0.040(2) -0.0363(17) -0.057(3)
C12 0.0890(15) 0.126(2) 0.0736(13) -0.0400(15) -0.0293(12) -0.0206(13)
C13 0.0561(9) 0.0614(10) 0.0588(9) -0.0278(8) -0.0201(7) -0.0001(7)
C14 0.0800(13) 0.0750(13) 0.0686(12) -0.0249(11) -0.0272(10) 0.0065(10)
C15 0.1062(19) 0.0842(16) 0.1014(18) -0.0238(14) -0.0483(16) 0.0213(14)
C16 0.0856(16) 0.0720(14) 0.128(2) -0.0091(12) -0.0426(16) -0.0026(15)
C17 0.0714(13) 0.0846(16) 0.0994(17) -0.0107(11) -0.0222(12) -0.0196(13)
C18 0.0642(11) 0.0793(13) 0.0676(11) -0.0190(10) -0.0190(9) -0.0065(10)
C19 0.0481(8) 0.0528(9) 0.0568(9) -0.0169(7) -0.0125(7) 0.0040(7)
C20 0.0647(11) 0.0859(13) 0.0568(10) -0.0364(10) -0.0144(8) 0.0071(9)
C21 0.0788(13) 0.0876(14) 0.0669(12) -0.0326(11) -0.0299(10) 0.0060(10)
C22 0.0670(12) 0.0933(16) 0.0918(15) -0.0328(11) -0.0353(11) 0.0044(12)
C23 0.0537(11) 0.1080(18) 0.0953(16) -0.0370(11) -0.0169(10) 0.0038(13)
C24 0.0519(9) 0.0810(13) 0.0655(11) -0.0224(9) -0.0085(8) 0.0023(9)
C25 0.0835(13) 0.0878(14) 0.0575(10) -0.0531(11) -0.0211(9) 0.0043(9)
C26 0.0571(10) 0.0736(11) 0.0604(10) -0.0325(9) -0.0151(8) 0.0050(8)
C27 0.0456(8) 0.0617(10) 0.0670(10) -0.0173(7) -0.0021(7) 0.0021(8)
C28 0.0918(16) 0.0878(16) 0.0896(16) -0.0134(13) -0.0424(13) 0.0208(12)
N1 0.0475(7) 0.0514(7) 0.0554(7) -0.0143(6) -0.0116(6) -0.0009(6)
O1 0.0617(7) 0.0594(7) 0.0878(9) -0.0213(6) -0.0185(6) -0.0168(6)
O2 0.0712(8) 0.0685(7) 0.0521(6) -0.0398(6) -0.0149(5) 0.0059(5)
P1 0.0492(2) 0.0557(2) 0.0486(2) -0.01871(18) -0.01083(16) -0.00791(17)
P2 0.0567(2) 0.0580(2) 0.0467(2) -0.02530(19) -0.00928(17) 0.00079(17)
S1 0.0625(3) 0.1044(4) 0.0553(3) -0.0284(3) 0.0000(2) -0.0022(3)
S2 0.0904(4) 0.0810(4) 0.0556(3) -0.0280(3) -0.0051(2) -0.0113(2)

loop_
_atom_type_symbol
_atom_type_description
_atom_type_scat_dispersion_real
_atom_type_scat_dispersion_imag
_atom_type_scat_source
C C 0.0033 0.0016 'International Tables Vol C Tables 4.2.6.8 and 6.1.1.4'
H H 0.0000 0.0000 'International Tables Vol C Tables 4.2.6.8 and 6.1.1.4'
N N 0.0061 0.0033 'International Tables Vol C Tables 4.2.6.8 and 6.1.1.4'
O O 0.0106 0.0060 'International Tables Vol C Tables 4.2.6.8 and 6.1.1.4'
P P 0.1023 0.0942 'International Tables Vol C Tables 4.2.6.8 and 6.1.1.4'
S S 0.1246 0.1234 'International Tables Vol C Tables 4.2.6.8 and 6.1.1.4'

loop_
_geom_angle_atom_site_label_1
_geom_angle_atom_site_label_2
_geom_angle_atom_site_label_3
_geom_angle
_geom_angle_publ_flag
C2 C1 C6 118.5(2) ?
C2 C1 P1 122.52(16) ?
C6 C1 P1 118.91(16) ?
C1 C2 C3 120.3(3) ?
C1 C2 H2 119.8 ?
C3 C2 H2 119.8 ?
C4 C3 C2 120.6(3) ?
C4 C3 H3 119.7 ?
C2 C3 H3 119.7 ?
C3 C4 C5 120.3(3) ?
C3 C4 H4 119.9 ?
C5 C4 H4 119.9 ?
C4 C5 C6 120.4(3) ?
C4 C5 H5 119.8 ?
C6 C5 H5 119.8 ?
C5 C6 C1 119.9(3) ?
C5 C6 H6 120.1 ?
C1 C6 H6 120.1 ?
C8 C7 C12 118.7(2) ?
C8 C7 P1 120.17(18) ?
C12 C7 P1 121.07(18) ?
C7 C8 C9 120.4(3) ?
C7 C8 H8 119.8 ?
C9 C8 H8 119.8 ?
C10 C9 C8 120.3(4) ?
C10 C9 H9 119.8 ?
C8 C9 H9 119.8 ?
C9 C10 C11 120.1(3) ?
C9 C10 H10 119.9 ?
C11 C10 H10 119.9 ?
C10 C11 C12 120.6(4) ?
C10 C11 H11 119.7 ?
C12 C11 H11 119.7 ?
C7 C12 C11 119.7(3) ?
C7 C12 H12 120.1 ?
C11 C12 H12 120.1 ?
C14 C13 C18 118.90(19) ?
C14 C13 P2 120.91(15) ?
C18 C13 P2 120.15(15) ?
C15 C14 C13 120.5(2) ?
C15 C14 H14 119.7 ?
C13 C14 H14 119.7 ?
C16 C15 C14 119.8(2) ?
C16 C15 H15 120.1 ?
C14 C15 H15 120.1 ?
C17 C16 C15 120.5(2) ?
C17 C16 H16 119.7 ?
C15 C16 H16 119.7 ?
C16 C17 C18 120.1(2) ?
C16 C17 H17 119.9 ?
C18 C17 H17 119.9 ?
C17 C18 C13 120.2(2) ?
C17 C18 H18 119.9 ?
C13 C18 H18 119.9 ?
C24 C19 C20 118.95(17) ?
C24 C19 P2 118.95(14) ?
C20 C19 P2 121.88(13) ?
C21 C20 C19 120.10(17) ?
C21 C20 H20 119.9 ?
C19 C20 H20 119.9 ?
C22 C21 C20 120.3(2) ?
C22 C21 H21 119.8 ?
C20 C21 H21 119.8 ?
C21 C22 C23 120.2(2) ?
C21 C22 H22 119.9 ?
C23 C22 H22 119.9 ?
C22 C23 C24 120.08(19) ?
C22 C23 H23 120.0 ?
C24 C23 H23 120.0 ?
C23 C24 C19 120.32(19) ?
C23 C24 H24 119.8 ?
C19 C24 H24 119.8 ?
O2 C25 C26 107.61(14) ?
O2 C25 H25A 110.2 ?
C26 C25 H25A 110.2 ?
O2 C25 H25B 110.2 ?
C26 C25 H25B 110.2 ?
H25A C25 H25B 108.5 ?
C25 C26 C27 111.96(16) ?
C25 C26 H26A 109.2 ?
C27 C26 H26A 109.2 ?
C25 C26 H26B 109.2 ?
C27 C26 H26B 109.2 ?
H26A C26 H26B 107.9 ?
N1 C27 C26 111.22(14) ?
N1 C27 H27A 109.4 ?
C26 C27 H27A 109.4 ?
N1 C27 H27B 109.4 ?
C26 C27 H27B 109.4 ?
H27A C27 H27B 108.0 ?
N1 C28 H28A 109.5 ?
N1 C28 H28B 109.5 ?
H28A C28 H28B 109.5 ?
N1 C28 H28C 109.5 ?
H28A C28 H28C 109.5 ?
H28B C28 H28C 109.5 ?
C28 N1 C27 113.31(16) ?
C28 N1 H1A 108.9 ?
C27 N1 H1A 108.9 ?
C28 N1 H1B 108.9 ?
C27 N1 H1B 108.9 ?
H1A N1 H1B 107.7 ?
C25 O2 P2 119.19(11) ?
O1 P1 C1 106.82(7) y
O1 P1 C7 107.21(9) y
O1 P1 S1 115.73(6) y
C1 P1 C7 105.28(8) y
C1 P1 S1 111.17(6) y
C7 P1 S1 110.05(6) y
O2 P2 C13 104.60(8) y
O2 P2 C19 100.29(7) y
O2 P2 S2 116.62(5) y
C13 P2 C19 105.68(8) y
C13 P2 S2 113.39(6) y
C19 P2 S2 114.75(6) y

loop_
_geom_bond_atom_site_label_1
_geom_bond_atom_site_label_2
_geom_bond_distance
_geom_bond_publ_flag
C1 C2 1.374(3) ?
C1 C6 1.388(3) ?
C1 P1 1.8149(18) y
C2 C3 1.391(4) ?
C2 H2 0.9300 ?
C3 C4 1.338(5) ?
C3 H3 0.9300 ?
C4 C5 1.362(5) ?
C4 H4 0.9300 ?
C5 C6 1.385(4) ?
C5 H5 0.9300 ?
C6 H6 0.9300 ?
C7 C8 1.373(3) ?
C7 C12 1.376(3) ?
C7 P1 1.8092(18) y
C8 C9 1.391(4) ?
C8 H8 0.9300 ?
C9 C10 1.339(6) ?
C9 H9 0.9300 ?
C10 C11 1.360(6) ?
C10 H10 0.9300 ?
C11 C12 1.386(4) ?
C11 H11 0.9300 ?
C12 H12 0.9300 ?
C13 C14 1.383(3) ?
C13 C18 1.396(3) ?
C13 P2 1.8064(19) y
C14 C15 1.377(3) ?
C14 H14 0.9300 ?
C15 C16 1.374(4) ?
C15 H15 0.9300 ?
C16 C17 1.370(4) ?
C16 H16 0.9300 ?
C17 C18 1.372(3) ?
C17 H17 0.9300 ?
C18 H18 0.9300 ?
C19 C24 1.385(2) ?
C19 C20 1.391(2) ?
C19 P2 1.8003(17) y
C20 C21 1.382(3) ?
C20 H20 0.9300 ?
C21 C22 1.366(3) ?
C21 H21 0.9300 ?
C22 C23 1.375(3) ?
C22 H22 0.9300 ?
C23 C24 1.381(3) ?
C23 H23 0.9300 ?
C24 H24 0.9300 ?
C25 O2 1.446(2) ?
C25 C26 1.504(2) ?
C25 H25A 0.9700 ?
C25 H25B 0.9700 ?
C26 C27 1.505(3) ?
C26 H26A 0.9700 ?
C26 H26B 0.9700 ?
C27 N1 1.475(2) ?
C27 H27A 0.9700 ?
C27 H27B 0.9700 ?
C28 N1 1.472(3) ?
C28 H28A 0.9600 ?
C28 H28B 0.9600 ?
C28 H28C 0.9600 ?
N1 H1A 0.9700 ?
N1 H1B 0.9700 ?
O1 P1 1.5102(13) y
O2 P2 1.5916(12) y
P1 S1 1.9621(6) y
P2 S2 1.9285(6) y

loop_
_geom_hbond_atom_site_label_D
_geom_hbond_atom_site_label_H
_geom_hbond_atom_site_label_A
_geom_hbond_site_symmetry_A
_geom_hbond_distance_DH
_geom_hbond_distance_HA
_geom_hbond_distance_DA
_geom_hbond_angle_DHA
N1 H1A O1 2_667 0.97 1.94 2.7933(19) 145.9
N1 H1A S1 2_667 0.97 2.85 3.6379(15) 138.4
N1 H1B O1 . 0.97 1.76 2.6974(18) 160.5

loop_
_geom_torsion_atom_site_label_1
_geom_torsion_atom_site_label_2
_geom_torsion_atom_site_label_3
_geom_torsion_atom_site_label_4
_geom_torsion
C6 C1 C2 C3 1.2(3)
P1 C1 C2 C3 -174.68(19)
C1 C2 C3 C4 0.3(4)
C2 C3 C4 C5 -1.7(5)
C3 C4 C5 C6 1.4(5)
C4 C5 C6 C1 0.1(4)
C2 C1 C6 C5 -1.5(3)
P1 C1 C6 C5 174.6(2)
C12 C7 C8 C9 0.3(3)
P1 C7 C8 C9 -178.22(18)
C7 C8 C9 C10 -0.1(4)
C8 C9 C10 C11 -0.9(5)
C9 C10 C11 C12 1.7(5)
C8 C7 C12 C11 0.5(3)
P1 C7 C12 C11 179.0(2)
C10 C11 C12 C7 -1.5(4)
C18 C13 C14 C15 -0.3(3)
P2 C13 C14 C15 -177.83(18)
C13 C14 C15 C16 0.6(4)
C14 C15 C16 C17 -0.2(4)
C15 C16 C17 C18 -0.5(4)
C16 C17 C18 C13 0.8(3)
C14 C13 C18 C17 -0.4(3)
P2 C13 C18 C17 177.10(16)
C24 C19 C20 C21 0.7(3)
P2 C19 C20 C21 -173.90(16)
C19 C20 C21 C22 -0.1(3)
C20 C21 C22 C23 0.1(4)
C21 C22 C23 C24 -0.7(4)
C22 C23 C24 C19 1.3(4)
C20 C19 C24 C23 -1.3(3)
P2 C19 C24 C23 173.47(18)
O2 C25 C26 C27 -60.9(2)
C25 C26 C27 N1 173.30(15)
C26 C27 N1 C28 -177.79(18)
C26 C25 O2 P2 -163.24(13)
C8 C7 P1 O1 -2.42(18)
C12 C7 P1 O1 179.06(16)
C8 C7 P1 C1 -115.91(16)
C12 C7 P1 C1 65.57(18)
C8 C7 P1 S1 124.21(15)
C12 C7 P1 S1 -54.31(18)
C2 C1 P1 O1 120.98(17)
C6 C1 P1 O1 -54.92(17)
C2 C1 P1 C7 -125.26(17)
C6 C1 P1 C7 58.84(17)
C2 C1 P1 S1 -6.13(18)
C6 C1 P1 S1 177.97(14)
C25 O2 P2 C19 -173.93(15)
C25 O2 P2 C13 76.72(16)
C25 O2 P2 S2 -49.40(16)
C24 C19 P2 O2 153.72(15)
C20 C19 P2 O2 -31.72(17)
C24 C19 P2 C13 -97.79(16)
C20 C19 P2 C13 76.77(17)
C24 C19 P2 S2 27.91(17)
C20 C19 P2 S2 -157.53(14)
C14 C13 P2 O2 -138.99(15)
C18 C13 P2 O2 43.56(16)
C14 C13 P2 C19 115.64(15)
C18 C13 P2 C19 -61.81(16)
C14 C13 P2 S2 -10.88(17)
C18 C13 P2 S2 171.66(13)
